data_4038907
loop_
_publ_author_name
'Ge, Junying'
'Ding, Qiuping'
'Long, Xujing'
'Liu, Xuan'
'Peng, Yiyuan'

_publ_section_title
;
 Copper(II)-Catalyzed Domino Synthesis of 4-Benzenesulfonyl Isoxazoles
 from 2-Nitro-1,3-enynes, Amines, and Sodium Benzenesulfinate
;
_journal_name_full 'The Journal of Organic Chemistry'
_journal_paper_doi 10.1021/acs.joc.0c01964
_journal_year 2020
_chemical_formula_moiety 'C29 H24 N2 O3 S'
_chemical_formula_sum 'C29 H24 N2 O3 S'
_chemical_formula_weight 480.56
_space_group_IT_number 14
_space_group_name_Hall '-P 2ybc'
_space_group_name_H-M_alt 'P 1 21/c 1'
_symmetry_cell_setting monoclinic
_symmetry_space_group_name_H-M 'P 1 21/c 1'
_atom_sites_solution_hydrogens geom
_atom_sites_solution_primary direct
_atom_sites_solution_secondary difmap
_audit_creation_method SHELXL-97
_cell_angle_alpha 90.00
_cell_angle_beta 98.567(2)
_cell_angle_gamma 90.00
_cell_formula_units_Z 4
_cell_length_a 13.0523(14)
_cell_length_b 10.5054(11)
_cell_length_c 17.7760(19)
_cell_measurement_reflns_used 3603
_cell_measurement_temperature 296(2)
_cell_measurement_theta_max 25.59
_cell_measurement_theta_min 2.32
_cell_volume 2410.2(4)
_computing_cell_refinement 'Bruker SAINT'
_computing_data_collection 'Bruker APEX2'
_computing_data_reduction 'Bruker SAINT'
_computing_molecular_graphics 'Bruker SHELXTL'
_computing_publication_material 'Bruker SHELXTL'
_computing_structure_refinement 'SHELXL-97 (Sheldrick, 1997)'
_computing_structure_solution 'SHELXS-97 (Sheldrick, 1990)'
_diffrn_ambient_temperature 296(2)
_diffrn_measured_fraction_theta_full 0.997
_diffrn_measured_fraction_theta_max 0.997
_diffrn_measurement_device_type 'Bruker APEX-II CCD'
_diffrn_measurement_method '\f and \w scans'
_diffrn_radiation_monochromator graphite
_diffrn_radiation_source 'fine-focus sealed tube'
_diffrn_radiation_type MoK\a
_diffrn_radiation_wavelength 0.71073
_diffrn_reflns_av_R_equivalents 0.0265
_diffrn_reflns_av_sigmaI/netI 0.0304
_diffrn_reflns_limit_h_max 14
_diffrn_reflns_limit_h_min -15
_diffrn_reflns_limit_k_max 12
_diffrn_reflns_limit_k_min -12
_diffrn_reflns_limit_l_max 21
_diffrn_reflns_limit_l_min -17
_diffrn_reflns_number 12110
_diffrn_reflns_theta_full 25.10
_diffrn_reflns_theta_max 25.10
_diffrn_reflns_theta_min 2.65
_diffrn_standards_number 0
_exptl_absorpt_coefficient_mu 0.169
_exptl_absorpt_correction_T_max 0.9670
_exptl_absorpt_correction_T_min 0.9670
_exptl_absorpt_correction_type multi-scan
_exptl_absorpt_process_details SADABS
_exptl_crystal_colour colorless
_exptl_crystal_density_diffrn 1.324
_exptl_crystal_density_method 'not measured'
_exptl_crystal_description block
_exptl_crystal_F_000 1008
_exptl_crystal_size_max 0.20
_exptl_crystal_size_mid 0.20
_exptl_crystal_size_min 0.20
_refine_diff_density_max 0.303
_refine_diff_density_min -0.362
_refine_diff_density_rms 0.043
_refine_ls_extinction_method none
_refine_ls_goodness_of_fit_ref 1.031
_refine_ls_hydrogen_treatment constr
_refine_ls_matrix_type full
_refine_ls_number_parameters 317
_refine_ls_number_reflns 4288
_refine_ls_number_restraints 7
_refine_ls_restrained_S_all 1.039
_refine_ls_R_factor_all 0.0572
_refine_ls_R_factor_gt 0.0401
_refine_ls_shift/su_max 0.000
_refine_ls_shift/su_mean 0.000
_refine_ls_structure_factor_coef Fsqd
_refine_ls_weighting_details 'calc w=1/[\s^2^(Fo^2^)+(0.0568P)^2^+0.5891P] where P=(Fo^2^+2Fc^2^)/3'
_refine_ls_weighting_scheme calc
_refine_ls_wR_factor_gt 0.1019
_refine_ls_wR_factor_ref 0.1104
_reflns_number_gt 3351
_reflns_number_total 4288
_reflns_threshold_expression >2sigma(I)
_cod_data_source_file jo0c01964_si_001.cif
_cod_data_source_block dqp02_a
_cod_depositor_comments
;
The following automatic conversions were performed:

data item '_exptl_absorpt_correction_type' value 'Multi-scan' was
changed to 'multi-scan' in accordance with the
/home/data/users/saulius/crontab/automatic-downloads/rss-feeds/ACS/lib/dictionaries/cif_core.dic
dictionary named 'cif_core.dic' version 2.4.2 last updated on
2011-04-26.

data item '_symmetry_cell_setting' value 'Monoclinic' was changed to
'monoclinic' in accordance with the
/home/data/users/saulius/crontab/automatic-downloads/rss-feeds/ACS/lib/dictionaries/cif_core.dic
dictionary named 'cif_core.dic' version 2.4.2 last updated on
2011-04-26.

Automatic conversion script
Id: cif_fix_values 7556 2019-12-06 15:28:31Z antanas 
;
_cod_original_sg_symbol_H-M P2(1)/c
_cod_database_code 4038907

loop_
_symmetry_equiv_pos_as_xyz
'x, y, z'
'-x, y+1/2, -z+1/2'
'-x, -y, -z'
'x, -y-1/2, z-1/2'

loop_
_atom_site_label
_atom_site_type_symbol
_atom_site_fract_x
_atom_site_fract_y
_atom_site_fract_z
_atom_site_U_iso_or_equiv
_atom_site_adp_type
_atom_site_occupancy
_atom_site_symmetry_multiplicity
_atom_site_calc_flag
_atom_site_refinement_flags
_atom_site_disorder_assembly
_atom_site_disorder_group
S1 S 0.46694(4) 0.41030(4) 0.28010(3) 0.03375(15) Uani 1 1 d . . .
O1 O 0.52368(10) 0.58609(14) 0.09789(7) 0.0426(4) Uani 1 1 d . . .
O2 O 0.54685(11) 0.32227(13) 0.30968(8) 0.0475(4) Uani 1 1 d . . .
O3 O 0.36761(11) 0.35906(14) 0.24952(8) 0.0482(4) Uani 1 1 d . . .
N2 N 0.75214(14) 0.60786(16) 0.29062(9) 0.0458(4) Uani 1 1 d . . .
H2 H 0.7489 0.6766 0.2641 0.055 Uiso 1 1 calc R . .
N1 N 0.62726(12) 0.56669(18) 0.13329(9) 0.0454(4) Uani 1 1 d . . .
C1 C 0.45743(14) 0.54556(17) 0.14400(10) 0.0325(4) Uani 1 1 d . . .
C2 C 0.51383(14) 0.49765(17) 0.20877(10) 0.0306(4) Uani 1 1 d . . .
C4 C 0.34743(14) 0.56449(17) 0.11503(10) 0.0346(4) Uani 1 1 d . . .
C3 C 0.61985(14) 0.51456(18) 0.19877(10) 0.0352(4) Uani 1 1 d . . .
C10 C 0.44981(14) 0.51865(18) 0.35282(10) 0.0330(4) Uani 1 1 d . . .
C17 C 0.79958(14) 0.41818(19) 0.21656(10) 0.0357(4) Uani 1 1 d . . .
C23 C 0.79027(14) 0.61322(19) 0.36826(11) 0.0377(5) Uani 1 1 d . . .
C16 C 0.71790(14) 0.48866(19) 0.25386(10) 0.0369(5) Uani 1 1 d . . .
H16 H 0.6986 0.4325 0.2935 0.044 Uiso 1 1 calc R . .
C9 C 0.27946(15) 0.6039(2) 0.16328(12) 0.0433(5) Uani 1 1 d . . .
H9 H 0.3027 0.6133 0.2150 0.052 Uiso 1 1 calc R . .
C5 C 0.31170(16) 0.5499(2) 0.03795(11) 0.0433(5) Uani 1 1 d . . .
H5 H 0.3567 0.5232 0.0052 0.052 Uiso 1 1 calc R . .
C28 C 0.83233(15) 0.5080(2) 0.40866(11) 0.0418(5) Uani 1 1 d . . .
H28 H 0.8350 0.4302 0.3840 0.050 Uiso 1 1 calc R . .
C15 C 0.50984(17) 0.62724(19) 0.36586(11) 0.0442(5) Uani 1 1 d . . .
H15 H 0.5562 0.6495 0.3331 0.053 Uiso 1 1 calc R . .
C18 C 0.77470(16) 0.3005(2) 0.18322(12) 0.0443(5) Uani 1 1 d . . .
H18 H 0.7075 0.2695 0.1806 0.053 Uiso 1 1 calc R . .
C27 C 0.87041(15) 0.5179(2) 0.48547(12) 0.0457(5) Uani 1 1 d . . .
H27 H 0.8986 0.4462 0.5114 0.055 Uiso 1 1 calc R . .
C24 C 0.78887(17) 0.7283(2) 0.40684(13) 0.0504(6) Uani 1 1 d . . .
H24 H 0.7623 0.8008 0.3810 0.060 Uiso 1 1 calc R . .
C26 C 0.86772(16) 0.6313(2) 0.52464(12) 0.0492(6) Uani 1 1 d . . .
C11 C 0.38106(16) 0.4843(2) 0.40153(12) 0.0480(5) Uani 1 1 d . . .
H11 H 0.3408 0.4113 0.3924 0.058 Uiso 1 1 calc R . .
C22 C 0.89932(16) 0.4631(2) 0.21847(12) 0.0512(6) Uani 1 1 d . . .
H22 H 0.9176 0.5423 0.2397 0.061 Uiso 1 1 calc R . .
C14 C 0.49999(19) 0.7022(2) 0.42826(13) 0.0558(6) Uani 1 1 d . . .
H14 H 0.5391 0.7761 0.4373 0.067 Uiso 1 1 calc R . .
C19 C 0.84795(18) 0.2289(2) 0.15386(13) 0.0561(6) Uani 1 1 d . . .
H19 H 0.8299 0.1501 0.1318 0.067 Uiso 1 1 calc R . .
C6 C 0.20940(19) 0.5752(2) 0.01008(14) 0.0562(6) Uani 1 1 d . . .
H6 H 0.1855 0.5656 -0.0416 0.067 Uiso 1 1 calc R . .
C8 C 0.17741(17) 0.6292(2) 0.13473(14) 0.0561(6) Uani 1 1 d . . .
H8 H 0.1321 0.6562 0.1672 0.067 Uiso 1 1 calc R . .
C25 C 0.82696(18) 0.7350(2) 0.48352(13) 0.0571(6) Uani 1 1 d . . .
H25 H 0.8249 0.8127 0.5083 0.069 Uiso 1 1 calc R . .
C13 C 0.43198(19) 0.6674(2) 0.47721(13) 0.0570(6) Uani 1 1 d . . .
H13 H 0.4262 0.7175 0.5195 0.068 Uiso 1 1 calc R . .
C20 C 0.94643(19) 0.2728(3) 0.15699(14) 0.0623(6) Uani 1 1 d U . .
H20 H 0.9959 0.2238 0.1378 0.075 Uiso 1 1 calc R . .
C12 C 0.37327(18) 0.5603(3) 0.46395(13) 0.0588(7) Uani 1 1 d . . .
H12 H 0.3275 0.5380 0.4972 0.071 Uiso 1 1 calc R . .
C7 C 0.14251(18) 0.6145(2) 0.05829(16) 0.0628(7) Uani 1 1 d . . .
H7 H 0.0736 0.6312 0.0392 0.075 Uiso 1 1 calc R . .
C21 C 0.97264(17) 0.3896(3) 0.18853(14) 0.0639(7) Uani 1 1 d U . .
H21 H 1.0398 0.4201 0.1900 0.077 Uiso 1 1 calc R . .
C29 C 0.9071(2) 0.6413(3) 0.60875(13) 0.0704(8) Uani 1 1 d . . .
H29A H 0.9593 0.7062 0.6172 0.106 Uiso 1 1 calc R . .
H29B H 0.9362 0.5612 0.6270 0.106 Uiso 1 1 calc R . .
H29C H 0.8507 0.6628 0.6355 0.106 Uiso 1 1 calc R . .

loop_
_atom_site_aniso_label
_atom_site_aniso_U_11
_atom_site_aniso_U_22
_atom_site_aniso_U_33
_atom_site_aniso_U_23
_atom_site_aniso_U_13
_atom_site_aniso_U_12
S1 0.0442(3) 0.0256(2) 0.0313(3) 0.00061(19) 0.0050(2) -0.0019(2)
O1 0.0416(8) 0.0570(9) 0.0291(7) 0.0078(6) 0.0055(6) 0.0068(7)
O2 0.0614(9) 0.0331(8) 0.0487(8) 0.0122(6) 0.0109(7) 0.0130(7)
O3 0.0554(9) 0.0417(8) 0.0460(8) -0.0033(7) 0.0021(7) -0.0185(7)
N2 0.0608(11) 0.0360(9) 0.0378(9) 0.0020(7) -0.0018(8) 0.0062(9)
N1 0.0380(9) 0.0650(12) 0.0334(9) 0.0078(8) 0.0063(7) 0.0084(8)
C1 0.0425(11) 0.0279(10) 0.0272(9) -0.0046(8) 0.0057(8) 0.0022(8)
C2 0.0402(10) 0.0253(9) 0.0262(9) -0.0041(7) 0.0042(8) 0.0017(8)
C4 0.0410(11) 0.0276(10) 0.0337(10) 0.0022(8) 0.0006(8) -0.0012(8)
C3 0.0408(11) 0.0350(11) 0.0300(10) -0.0005(8) 0.0064(8) 0.0067(9)
C10 0.0369(10) 0.0347(10) 0.0266(9) 0.0018(8) 0.0019(8) 0.0031(8)
C17 0.0369(10) 0.0397(11) 0.0299(10) 0.0070(8) 0.0036(8) 0.0057(9)
C23 0.0323(10) 0.0415(12) 0.0379(11) -0.0009(9) 0.0000(8) 0.0023(9)
C16 0.0395(11) 0.0388(11) 0.0317(10) 0.0017(8) 0.0029(8) 0.0032(9)
C9 0.0448(12) 0.0416(12) 0.0418(11) -0.0051(9) 0.0009(9) 0.0016(10)
C5 0.0511(12) 0.0436(12) 0.0334(11) 0.0042(9) 0.0003(9) -0.0032(10)
C28 0.0402(11) 0.0402(12) 0.0441(12) -0.0033(9) 0.0033(9) 0.0045(9)
C15 0.0589(13) 0.0371(12) 0.0379(11) -0.0039(9) 0.0116(10) -0.0063(10)
C18 0.0433(12) 0.0426(12) 0.0480(12) 0.0016(10) 0.0098(9) 0.0020(10)
C27 0.0382(11) 0.0501(13) 0.0462(12) 0.0085(10) -0.0024(9) 0.0031(10)
C24 0.0546(13) 0.0394(12) 0.0525(13) -0.0032(10) -0.0075(10) 0.0071(10)
C26 0.0400(12) 0.0635(15) 0.0409(12) -0.0034(11) -0.0042(9) -0.0053(11)
C11 0.0384(11) 0.0615(15) 0.0445(12) -0.0025(11) 0.0080(9) -0.0062(10)
C22 0.0418(12) 0.0602(15) 0.0502(13) -0.0051(11) 0.0027(10) -0.0046(11)
C14 0.0784(16) 0.0409(13) 0.0468(13) -0.0118(10) 0.0048(12) -0.0043(12)
C19 0.0638(16) 0.0496(14) 0.0563(14) -0.0035(11) 0.0136(12) 0.0151(12)
C6 0.0614(15) 0.0554(15) 0.0450(13) 0.0106(11) -0.0148(11) -0.0078(12)
C8 0.0435(13) 0.0557(15) 0.0680(16) -0.0035(12) 0.0042(11) 0.0054(11)
C25 0.0610(15) 0.0484(14) 0.0566(14) -0.0151(11) -0.0088(11) 0.0009(12)
C13 0.0649(15) 0.0645(16) 0.0409(12) -0.0150(11) 0.0053(11) 0.0201(13)
C20 0.0525(14) 0.0793(17) 0.0561(14) -0.0013(12) 0.0114(11) 0.0259(13)
C12 0.0487(13) 0.089(2) 0.0423(13) -0.0048(13) 0.0180(10) 0.0079(13)
C7 0.0433(13) 0.0604(16) 0.0775(18) 0.0092(13) -0.0139(13) -0.0002(12)
C21 0.0342(11) 0.0952(18) 0.0630(15) 0.0001(13) 0.0092(11) 0.0044(12)
C29 0.0657(16) 0.089(2) 0.0503(15) -0.0089(14) -0.0119(12) -0.0106(15)

loop_
_atom_type_symbol
_atom_type_description
_atom_type_scat_dispersion_real
_atom_type_scat_dispersion_imag
_atom_type_scat_source
C C 0.0033 0.0016 'International Tables Vol C Tables 4.2.6.8 and 6.1.1.4'
H H 0.0000 0.0000 'International Tables Vol C Tables 4.2.6.8 and 6.1.1.4'
N N 0.0061 0.0033 'International Tables Vol C Tables 4.2.6.8 and 6.1.1.4'
O O 0.0106 0.0060 'International Tables Vol C Tables 4.2.6.8 and 6.1.1.4'
S S 0.1246 0.1234 'International Tables Vol C Tables 4.2.6.8 and 6.1.1.4'

loop_
_geom_angle_atom_site_label_1
_geom_angle_atom_site_label_2
_geom_angle_atom_site_label_3
_geom_angle
_geom_angle_site_symmetry_1
_geom_angle_site_symmetry_3
_geom_angle_publ_flag
O2 S1 O3 117.65(9) . . ?
O2 S1 C2 106.89(8) . . ?
O3 S1 C2 108.46(8) . . ?
O2 S1 C10 108.22(8) . . ?
O3 S1 C10 108.32(9) . . ?
C2 S1 C10 106.83(9) . . ?
C1 O1 N1 109.93(13) . . ?
C23 N2 C16 121.33(16) . . ?
C23 N2 H2 119.3 . . ?
C16 N2 H2 119.3 . . ?
C3 N1 O1 105.31(15) . . ?
O1 C1 C2 108.37(16) . . ?
O1 C1 C4 115.34(15) . . ?
C2 C1 C4 136.28(17) . . ?
C1 C2 C3 105.00(16) . . ?
C1 C2 S1 126.98(15) . . ?
C3 C2 S1 127.18(13) . . ?
C9 C4 C5 119.46(18) . . ?
C9 C4 C1 120.48(17) . . ?
C5 C4 C1 119.96(18) . . ?
N1 C3 C2 111.39(16) . . ?
N1 C3 C16 119.00(17) . . ?
C2 C3 C16 129.48(16) . . ?
C15 C10 C11 120.91(18) . . ?
C15 C10 S1 121.68(15) . . ?
C11 C10 S1 117.09(15) . . ?
C22 C17 C18 118.32(19) . . ?
C22 C17 C16 122.70(19) . . ?
C18 C17 C16 118.87(17) . . ?
C28 C23 C24 118.09(18) . . ?
C28 C23 N2 122.35(18) . . ?
C24 C23 N2 119.54(18) . . ?
N2 C16 C3 108.03(15) . . ?
N2 C16 C17 115.17(16) . . ?
C3 C16 C17 112.53(15) . . ?
N2 C16 H16 106.9 . . ?
C3 C16 H16 106.9 . . ?
C17 C16 H16 106.9 . . ?
C8 C9 C4 120.1(2) . . ?
C8 C9 H9 119.9 . . ?
C4 C9 H9 119.9 . . ?
C6 C5 C4 119.9(2) . . ?
C6 C5 H5 120.1 . . ?
C4 C5 H5 120.1 . . ?
C27 C28 C23 120.46(19) . . ?
C27 C28 H28 119.8 . . ?
C23 C28 H28 119.8 . . ?
C14 C15 C10 119.1(2) . . ?
C14 C15 H15 120.4 . . ?
C10 C15 H15 120.4 . . ?
C19 C18 C17 121.1(2) . . ?
C19 C18 H18 119.5 . . ?
C17 C18 H18 119.5 . . ?
C26 C27 C28 121.9(2) . . ?
C26 C27 H27 119.0 . . ?
C28 C27 H27 119.0 . . ?
C25 C24 C23 120.1(2) . . ?
C25 C24 H24 120.0 . . ?
C23 C24 H24 120.0 . . ?
C25 C26 C27 116.87(19) . . ?
C25 C26 C29 121.3(2) . . ?
C27 C26 C29 121.9(2) . . ?
C12 C11 C10 118.9(2) . . ?
C12 C11 H11 120.5 . . ?
C10 C11 H11 120.5 . . ?
C17 C22 C21 120.0(2) . . ?
C17 C22 H22 120.0 . . ?
C21 C22 H22 120.0 . . ?
C13 C14 C15 120.0(2) . . ?
C13 C14 H14 120.0 . . ?
C15 C14 H14 120.0 . . ?
C20 C19 C18 120.2(2) . . ?
C20 C19 H19 119.9 . . ?
C18 C19 H19 119.9 . . ?
C7 C6 C5 120.3(2) . . ?
C7 C6 H6 119.8 . . ?
C5 C6 H6 119.8 . . ?
C7 C8 C9 120.1(2) . . ?
C7 C8 H8 120.0 . . ?
C9 C8 H8 120.0 . . ?
C26 C25 C24 122.6(2) . . ?
C26 C25 H25 118.7 . . ?
C24 C25 H25 118.7 . . ?
C12 C13 C14 120.5(2) . . ?
C12 C13 H13 119.8 . . ?
C14 C13 H13 119.8 . . ?
C19 C20 C21 119.9(2) . . ?
C19 C20 H20 120.1 . . ?
C21 C20 H20 120.1 . . ?
C13 C12 C11 120.6(2) . . ?
C13 C12 H12 119.7 . . ?
C11 C12 H12 119.7 . . ?
C6 C7 C8 120.1(2) . . ?
C6 C7 H7 119.9 . . ?
C8 C7 H7 119.9 . . ?
C20 C21 C22 120.5(2) . . ?
C20 C21 H21 119.8 . . ?
C22 C21 H21 119.8 . . ?
C26 C29 H29A 109.5 . . ?
C26 C29 H29B 109.5 . . ?
H29A C29 H29B 109.5 . . ?
C26 C29 H29C 109.5 . . ?
H29A C29 H29C 109.5 . . ?
H29B C29 H29C 109.5 . . ?

loop_
_geom_bond_atom_site_label_1
_geom_bond_atom_site_label_2
_geom_bond_distance
_geom_bond_site_symmetry_2
_geom_bond_publ_flag
S1 O2 1.4339(14) . ?
S1 O3 1.4340(14) . ?
S1 C2 1.7480(18) . ?
S1 C10 1.7615(19) . ?
O1 C1 1.346(2) . ?
O1 N1 1.418(2) . ?
N2 C23 1.397(2) . ?
N2 C16 1.452(2) . ?
N2 H2 0.8600 . ?
N1 C3 1.303(2) . ?
C1 C2 1.367(2) . ?
C1 C4 1.465(3) . ?
C2 C3 1.432(3) . ?
C4 C9 1.386(3) . ?
C4 C5 1.389(3) . ?
C3 C16 1.516(2) . ?
C10 C15 1.384(3) . ?
C10 C11 1.384(3) . ?
C17 C22 1.380(3) . ?
C17 C18 1.388(3) . ?
C17 C16 1.528(3) . ?
C23 C28 1.386(3) . ?
C23 C24 1.391(3) . ?
C16 H16 0.9800 . ?
C9 C8 1.379(3) . ?
C9 H9 0.9300 . ?
C5 C6 1.379(3) . ?
C5 H5 0.9300 . ?
C28 C27 1.385(3) . ?
C28 H28 0.9300 . ?
C15 C14 1.382(3) . ?
C15 H15 0.9300 . ?
C18 C19 1.379(3) . ?
C18 H18 0.9300 . ?
C27 C26 1.383(3) . ?
C27 H27 0.9300 . ?
C24 C25 1.381(3) . ?
C24 H24 0.9300 . ?
C26 C25 1.374(3) . ?
C26 C29 1.510(3) . ?
C11 C12 1.383(3) . ?
C11 H11 0.9300 . ?
C22 C21 1.395(3) . ?
C22 H22 0.9300 . ?
C14 C13 1.382(3) . ?
C14 H14 0.9300 . ?
C19 C20 1.359(3) . ?
C19 H19 0.9300 . ?
C6 C7 1.375(4) . ?
C6 H6 0.9300 . ?
C8 C7 1.376(3) . ?
C8 H8 0.9300 . ?
C25 H25 0.9300 . ?
C13 C12 1.362(3) . ?
C13 H13 0.9300 . ?
C20 C21 1.371(4) . ?
C20 H20 0.9300 . ?
C12 H12 0.9300 . ?
C7 H7 0.9300 . ?
C21 H21 0.9300 . ?
C29 H29A 0.9600 . ?
C29 H29B 0.9600 . ?
C29 H29C 0.9600 . ?

loop_
_geom_torsion_atom_site_label_1
_geom_torsion_atom_site_label_2
_geom_torsion_atom_site_label_3
_geom_torsion_atom_site_label_4
_geom_torsion
_geom_torsion_site_symmetry_1
_geom_torsion_site_symmetry_2
_geom_torsion_site_symmetry_3
_geom_torsion_site_symmetry_4
_geom_torsion_publ_flag
C1 O1 N1 C3 0.5(2) . . . . ?
N1 O1 C1 C2 -1.0(2) . . . . ?
N1 O1 C1 C4 177.95(15) . . . . ?
O1 C1 C2 C3 1.0(2) . . . . ?
C4 C1 C2 C3 -177.6(2) . . . . ?
O1 C1 C2 S1 -169.00(13) . . . . ?
C4 C1 C2 S1 12.4(3) . . . . ?
O2 S1 C2 C1 147.22(16) . . . . ?
O3 S1 C2 C1 19.44(19) . . . . ?
C10 S1 C2 C1 -97.12(17) . . . . ?
O2 S1 C2 C3 -20.65(18) . . . . ?
O3 S1 C2 C3 -148.43(16) . . . . ?
C10 S1 C2 C3 95.02(17) . . . . ?
O1 C1 C4 C9 -139.66(18) . . . . ?
C2 C1 C4 C9 38.9(3) . . . . ?
O1 C1 C4 C5 36.7(2) . . . . ?
C2 C1 C4 C5 -144.8(2) . . . . ?
O1 N1 C3 C2 0.2(2) . . . . ?
O1 N1 C3 C16 -176.11(16) . . . . ?
C1 C2 C3 N1 -0.7(2) . . . . ?
S1 C2 C3 N1 169.25(14) . . . . ?
C1 C2 C3 C16 175.03(18) . . . . ?
S1 C2 C3 C16 -15.0(3) . . . . ?
O2 S1 C10 C15 85.98(17) . . . . ?
O3 S1 C10 C15 -145.44(16) . . . . ?
C2 S1 C10 C15 -28.79(18) . . . . ?
O2 S1 C10 C11 -87.55(17) . . . . ?
O3 S1 C10 C11 41.03(17) . . . . ?
C2 S1 C10 C11 157.68(15) . . . . ?
C16 N2 C23 C28 23.6(3) . . . . ?
C16 N2 C23 C24 -158.03(19) . . . . ?
C23 N2 C16 C3 138.95(18) . . . . ?
C23 N2 C16 C17 -94.3(2) . . . . ?
N1 C3 C16 N2 78.2(2) . . . . ?
C2 C3 C16 N2 -97.2(2) . . . . ?
N1 C3 C16 C17 -50.0(2) . . . . ?
C2 C3 C16 C17 134.5(2) . . . . ?
C22 C17 C16 N2 1.0(3) . . . . ?
C18 C17 C16 N2 177.05(17) . . . . ?
C22 C17 C16 C3 125.4(2) . . . . ?
C18 C17 C16 C3 -58.5(2) . . . . ?
C5 C4 C9 C8 -0.4(3) . . . . ?
C1 C4 C9 C8 175.93(19) . . . . ?
C9 C4 C5 C6 0.2(3) . . . . ?
C1 C4 C5 C6 -176.12(18) . . . . ?
C24 C23 C28 C27 0.8(3) . . . . ?
N2 C23 C28 C27 179.23(19) . . . . ?
C11 C10 C15 C14 -0.4(3) . . . . ?
S1 C10 C15 C14 -173.70(16) . . . . ?
C22 C17 C18 C19 1.1(3) . . . . ?
C16 C17 C18 C19 -175.12(18) . . . . ?
C23 C28 C27 C26 0.3(3) . . . . ?
C28 C23 C24 C25 -1.2(3) . . . . ?
N2 C23 C24 C25 -179.6(2) . . . . ?
C28 C27 C26 C25 -1.1(3) . . . . ?
C28 C27 C26 C29 178.6(2) . . . . ?
C15 C10 C11 C12 -0.1(3) . . . . ?
S1 C10 C11 C12 173.43(17) . . . . ?
C18 C17 C22 C21 -1.1(3) . . . . ?
C16 C17 C22 C21 175.0(2) . . . . ?
C10 C15 C14 C13 0.9(3) . . . . ?
C17 C18 C19 C20 -0.2(3) . . . . ?
C4 C5 C6 C7 -0.1(3) . . . . ?
C4 C9 C8 C7 0.5(3) . . . . ?
C27 C26 C25 C24 0.7(3) . . . . ?
C29 C26 C25 C24 -178.9(2) . . . . ?
C23 C24 C25 C26 0.4(4) . . . . ?
C15 C14 C13 C12 -0.8(4) . . . . ?
C18 C19 C20 C21 -0.9(4) . . . . ?
C14 C13 C12 C11 0.3(4) . . . . ?
C10 C11 C12 C13 0.2(3) . . . . ?
C5 C6 C7 C8 0.2(4) . . . . ?
C9 C8 C7 C6 -0.3(4) . . . . ?
C19 C20 C21 C22 0.9(4) . . . . ?
C17 C22 C21 C20 0.1(4) . . . . ?
